data_2217451
loop_
_publ_author_name
'Padmanabhan, M.'
'Joseph, James C.'
'Olsson, Susanne'
'Bakir, Mohammed'

_publ_section_title
;<i>catena</i>-Poly[[[aqua(propane-1,3-diamine-\k^2^<i>N</i>,<i>N</i>')copper(II)]-\m-fumarato-\k^2^<i>O</i>:<i>O</i>']
 monohydrate]
;
_journal_coeditor_code CI2545
_journal_issue 2
_journal_name_full 'Acta Crystallographica Section E'
_journal_page_first m303
_journal_page_last m304
_journal_paper_doi 10.1107/S1600536808000160
_journal_volume 64
_journal_year 2008
_chemical_formula_iupac '[Cu (C4 H2 O4) (C3 H10 N2) (H2 O)], H2 O'
_chemical_formula_moiety 'C7 H14 Cu1 N2 O5, H2 O1'
_chemical_formula_sum 'C7 H16 Cu N2 O6'
_chemical_formula_weight 286.76
_chemical_name_systematic
'<i>catena</i>-Poly[[[aqua(propane-1,3-diamine-\k^2^N,N')copper(II)]-\m-fumarato-\k^2^O:O'] monohydrate]'
_space_group_IT_number 26
_symmetry_cell_setting orthorhombic
_symmetry_space_group_name_Hall 'P 2c -2'
_symmetry_space_group_name_H-M 'P m c 21'
_atom_sites_solution_hydrogens geom
_atom_sites_solution_primary direct
_atom_sites_solution_secondary difmap
_audit_creation_method SHELXL-97
_cell_angle_alpha 90.00
_cell_angle_beta 90.00
_cell_angle_gamma 90.00
_cell_formula_units_Z 4
_cell_length_a 14.993(3)
_cell_length_b 8.0948(17)
_cell_length_c 9.259(2)
_cell_measurement_reflns_used 6311
_cell_measurement_temperature 293(2)
_cell_measurement_theta_max 25.00
_cell_measurement_theta_min 1.36
_cell_volume 1123.7(4)
_computing_cell_refinement 'CrystalClear (Rigaku, 2000)'
_computing_data_collection 'CrystalClear (Rigaku, 2000)'
_computing_data_reduction 'CrystalClear (Rigaku, 2000)'
_computing_molecular_graphics 'ORTEP-3 for Windows (Farrugia, 1997)'
_computing_publication_material 'SHELXL97 (Sheldrick, 2008)'
_computing_structure_refinement 'SHELXL97 (Sheldrick, 2008)'
_computing_structure_solution 'SHELXS97 (Sheldrick, 2008)'
_diffrn_ambient_temperature 293(2)
_diffrn_detector_area_resol_mean 105
_diffrn_measured_fraction_theta_full 0.978
_diffrn_measured_fraction_theta_max 0.838
_diffrn_measurement_device_type 'Rigaku R-AXIS IIC image-plate system'
_diffrn_measurement_method \f
_diffrn_radiation_monochromator graphite
_diffrn_radiation_source 'fine-focus sealed tube'
_diffrn_radiation_type MoK\a
_diffrn_radiation_wavelength 0.71073
_diffrn_reflns_av_R_equivalents 0.0543
_diffrn_reflns_av_sigmaI/netI 0.0546
_diffrn_reflns_limit_h_max 20
_diffrn_reflns_limit_h_min -20
_diffrn_reflns_limit_k_max 11
_diffrn_reflns_limit_k_min -11
_diffrn_reflns_limit_l_max 11
_diffrn_reflns_limit_l_min -12
_diffrn_reflns_number 10226
_diffrn_reflns_theta_full 25.00
_diffrn_reflns_theta_max 32.96
_diffrn_reflns_theta_min 1.36
_diffrn_standards_number 0
_exptl_absorpt_coefficient_mu 1.959
_exptl_absorpt_correction_T_max 0.82
_exptl_absorpt_correction_T_min 0.5429
_exptl_absorpt_correction_type multi-scan
_exptl_absorpt_process_details '(CrystalClear; Rigaku, 2000)'
_exptl_crystal_colour blue
_exptl_crystal_density_diffrn 1.701
_exptl_crystal_density_method 'not measured'
_exptl_crystal_description Plate
_exptl_crystal_F_000 596
_exptl_crystal_size_max 0.30
_exptl_crystal_size_mid 0.20
_exptl_crystal_size_min 0.10
_refine_diff_density_max 0.474
_refine_diff_density_min -0.821
_refine_ls_abs_structure_details 'Flack (1983), 1415 Friedel pairs'
_refine_ls_abs_structure_Flack 0.011(18)
_refine_ls_extinction_method none
_refine_ls_goodness_of_fit_ref 1.139
_refine_ls_hydrogen_treatment constr
_refine_ls_matrix_type full
_refine_ls_number_parameters 154
_refine_ls_number_reflns 3345
_refine_ls_number_restraints 1
_refine_ls_restrained_S_all 1.139
_refine_ls_R_factor_all 0.0495
_refine_ls_R_factor_gt 0.0408
_refine_ls_shift/su_max 0.001
_refine_ls_shift/su_mean 0.000
_refine_ls_structure_factor_coef Fsqd
_refine_ls_weighting_details
;
calc w=1/[\s^2^(Fo^2^)+(0.044P)^2^] where P=(Fo^2^+2Fc^2^)/3
;
_refine_ls_weighting_scheme calc
_refine_ls_wR_factor_gt 0.0939
_refine_ls_wR_factor_ref 0.0962
_reflns_number_gt 2913
_reflns_number_total 3345
_reflns_threshold_expression I>2\s(I)
_cod_data_source_file ci2545.cif
_cod_data_source_block I
_cod_depositor_comments
;
The following automatic conversions were performed:
'_symmetry_cell_setting' value 'Orthorhombic' changed to 'orthorhombic'
according to '/home/saulius/struct/CIF-dictionaries/cif_core.dic'
dictionary named 'cif_core.dic' version 2.4.1 from 2010-06-29.

Automatic conversion script
Id: cif_fix_enum 1527 2010-12-29 10:47:43Z saulius 

The following automatic conversions were performed:

'_symmetry_cell_setting' value 'Orthorhombic' changed to
'orthorhombic' according to
/home/saulius/struct/CIF-dictionaries/cif_core.dic dictionary named
'cif_core.dic' version 2.4.1 from 2010-06-29.

Automatic conversion script
Id: cif_fix_values 1715 2011-07-08 13:25:40Z adriana 
;
_cod_original_formula_sum 'C7 H16 Cu1 N2 O6'
_cod_database_code 2217451
_cod_database_fobs_code 2217451

loop_
_symmetry_equiv_pos_as_xyz
'x, y, z'
'-x, -y, z+1/2'
'-x, y, z'
'x, -y, z+1/2'

loop_
_atom_site_type_symbol
_atom_site_label
_atom_site_fract_x
_atom_site_fract_y
_atom_site_fract_z
_atom_site_U_iso_or_equiv
_atom_site_adp_type
_atom_site_calc_flag
_atom_site_refinement_flags
_atom_site_occupancy
Cu Cu1 0.5000 0.54986(6) 0.72824(5) 0.02037(11) Uani d S 1
Cu Cu2 0.0000 -0.01107(9) 0.46996(5) 0.02080(12) Uani d S 1
O O1 0.40374(16) 0.3988(3) 0.6507(2) 0.0289(5) Uani d . 1
O O1' 0.09578(17) 0.1419(3) 0.5436(3) 0.0286(5) Uani d . 1
O O2 0.34823(19) 0.3174(4) 0.8619(3) 0.0505(8) Uani d . 1
O O2' 0.1459(2) 0.2442(4) 0.3340(3) 0.0484(8) Uani d . 1
O O3 0.5000 0.6785(5) 0.5214(4) 0.0381(9) Uani d S 1
H H3 0.5511 0.6699 0.4823 0.057 Uiso d R 1
O O3' 0.0000 -0.1382(5) 0.6885(3) 0.0342(8) Uani d S 1
H H3' -0.0533 -0.1602 0.7130 0.051 Uiso d R 1
N N1 0.4044(2) 0.6854(4) 0.8260(3) 0.0299(6) Uani d . 1
H H1A 0.3986 0.6477 0.9170 0.036 Uiso d R 1
H H1B 0.3525 0.6652 0.7804 0.036 Uiso d R 1
N N1' 0.0947(2) -0.1553(4) 0.3820(3) 0.0279(6) Uani d . 1
H H1'A 0.1472 -0.1269 0.4218 0.034 Uiso d R 1
H H1'B 0.0979 -0.1306 0.2874 0.034 Uiso d R 1
C C1 0.4162(3) 0.8666(5) 0.8328(5) 0.0461(10) Uani d . 1
H H1C 0.3653 0.9154 0.8814 0.055 Uiso calc R 1
H H1D 0.4184 0.9108 0.7355 0.055 Uiso calc R 1
C C1' 0.0848(3) -0.3360(4) 0.3952(4) 0.0359(8) Uani d . 1
H H1'C 0.0838 -0.3662 0.4965 0.043 Uiso calc R 1
H H1'D 0.1357 -0.3898 0.3507 0.043 Uiso calc R 1
C C2 0.5000 0.9135(7) 0.9117(7) 0.0498(14) Uani d S 1
H H2A 0.5000 0.8602 1.0056 0.060 Uiso calc SR 1
H H2B 0.5000 1.0320 0.9276 0.060 Uiso calc SR 1
C C2' 0.0000 -0.3955(6) 0.3235(6) 0.0402(12) Uani d S 1
H H2'A 0.0000 -0.5153 0.3231 0.048 Uiso calc SR 1
H H2'B 0.0000 -0.3588 0.2238 0.048 Uiso calc SR 1
C C3 0.34705(18) 0.3246(4) 0.7272(4) 0.0272(5) Uani d . 1
C C3' 0.1494(2) 0.2248(4) 0.4675(4) 0.0264(6) Uani d . 1
C C4 0.2697(2) 0.2419(4) 0.6537(3) 0.0275(6) Uani d . 1
H H4 0.2515 0.1388 0.6869 0.033 Uiso calc R 1
C C4' 0.2259(2) 0.3090(4) 0.5432(3) 0.0261(6) Uani d . 1
H H4' 0.2434 0.4129 0.5112 0.031 Uiso calc R 1
O O4 0.2556(3) 0.1667(5) 0.0869(5) 0.0787(12) Uani d . 1
H H4A 0.2359 0.2358 0.1510 0.118 Uiso d R 1
H H4B 0.2686 0.2327 0.0168 0.118 Uiso d R 1

loop_
_atom_site_aniso_label
_atom_site_aniso_U_11
_atom_site_aniso_U_22
_atom_site_aniso_U_33
_atom_site_aniso_U_12
_atom_site_aniso_U_13
_atom_site_aniso_U_23
Cu1 0.0162(2) 0.0256(3) 0.0193(2) 0.000 0.000 -0.0011(2)
Cu2 0.0144(2) 0.0250(3) 0.0230(2) 0.000 0.000 -0.00166(16)
O1 0.0209(12) 0.0378(13) 0.0279(12) -0.0114(9) 0.0002(8) -0.0035(9)
O1' 0.0187(13) 0.0361(13) 0.0309(12) -0.0071(10) 0.0010(9) -0.0060(10)
O2 0.0413(17) 0.085(2) 0.0248(12) -0.0221(15) -0.0051(11) 0.0059(13)
O2' 0.0428(16) 0.076(2) 0.0268(12) -0.0199(15) -0.0077(11) 0.0016(11)
O3 0.0268(19) 0.059(2) 0.0288(17) 0.000 0.000 0.0176(15)
O3' 0.0233(17) 0.052(2) 0.0278(17) 0.000 0.000 0.0130(12)
N1 0.0258(16) 0.0330(16) 0.0309(14) 0.0067(11) 0.0060(11) -0.0027(10)
N1' 0.0240(16) 0.0295(16) 0.0303(15) 0.0048(12) 0.0025(11) 0.0001(11)
C1 0.046(2) 0.030(2) 0.062(3) 0.0113(16) 0.0114(19) 0.0031(16)
C1' 0.0327(18) 0.0295(18) 0.045(2) 0.0088(14) 0.0022(14) 0.0057(14)
C2 0.059(4) 0.030(3) 0.059(4) 0.000 0.000 -0.010(2)
C2' 0.047(3) 0.024(3) 0.050(3) 0.000 0.000 -0.007(2)
C3 0.0199(13) 0.0347(15) 0.0270(13) -0.0054(9) -0.0014(15) 0.0028(16)
C3' 0.0155(14) 0.0348(16) 0.0289(14) -0.0039(11) -0.0022(12) -0.0027(12)
C4 0.0219(16) 0.0346(17) 0.0260(15) -0.0089(12) 0.0026(11) -0.0019(11)
C4' 0.0194(15) 0.0294(16) 0.0296(15) -0.0046(12) -0.0011(11) -0.0036(11)
O4 0.063(2) 0.099(3) 0.074(2) -0.004(2) 0.0086(16) 0.037(2)

loop_
_atom_type_symbol
_atom_type_description
_atom_type_scat_dispersion_real
_atom_type_scat_dispersion_imag
_atom_type_scat_source
C C 0.0033 0.0016 'International Tables Vol C Tables 4.2.6.8 and 6.1.1.4'
H H 0.0000 0.0000 'International Tables Vol C Tables 4.2.6.8 and 6.1.1.4'
Cu Cu 0.3201 1.2651 'International Tables Vol C Tables 4.2.6.8 and 6.1.1.4'
N N 0.0061 0.0033 'International Tables Vol C Tables 4.2.6.8 and 6.1.1.4'
O O 0.0106 0.0060 'International Tables Vol C Tables 4.2.6.8 and 6.1.1.4'

loop_
_geom_angle_atom_site_label_1
_geom_angle_atom_site_label_2
_geom_angle_atom_site_label_3
_geom_angle_site_symmetry_1
_geom_angle_site_symmetry_3
_geom_angle
_geom_angle_publ_flag
N1 Cu1 N1 3_655 . 90.42(18) yes
N1 Cu1 O1 3_655 . 173.62(11) ?
N1 Cu1 O1 . . 88.93(11) yes
N1 Cu1 O1 3_655 3_655 88.93(11) no
N1 Cu1 O1 . 3_655 173.62(11) yes
O1 Cu1 O1 . 3_655 91.00(14) yes
N1 Cu1 O3 3_655 . 97.70(12) no
N1 Cu1 O3 . . 97.70(11) yes
O1 Cu1 O3 . . 88.68(10) yes
O1 Cu1 O3 3_655 . 88.68(10) no
N1' Cu2 N1' 3 . 89.83(19) yes
N1' Cu2 O1' 3 . 175.68(13) ?
N1' Cu2 O1' . . 89.47(10) yes
N1' Cu2 O1' 3 3 89.47(10) no
N1' Cu2 O1' . 3 175.68(13) yes
O1' Cu2 O1' . 3 90.90(15) yes
N1' Cu2 O3' 3 . 95.62(11) ?
N1' Cu2 O3' . . 95.62(11) yes
O1' Cu2 O3' . . 88.69(10) yes
O1' Cu2 O3' 3 . 88.69(10) no
C3 O1 Cu1 . . 124.7(2) no
C3' O1' Cu2 . . 126.3(2) no
Cu1 O3 H3 . . 109.6 no
Cu2 O3' H3' . . 109.5 no
C1 N1 Cu1 . . 118.3(2) ?
C1 N1 H1A . . 107.9 no
Cu1 N1 H1A . . 107.7 no
C1 N1 H1B . . 107.7 no
Cu1 N1 H1B . . 107.7 no
H1A N1 H1B . . 107.1 no
C1' N1' Cu2 . . 118.1(2) ?
C1' N1' H1'A . . 107.9 no
Cu2 N1' H1'A . . 107.7 no
C1' N1' H1'B . . 107.8 no
Cu2 N1' H1'B . . 107.6 no
H1'A N1' H1'B . . 107.2 no
N1 C1 C2 . . 111.8(4) no
N1 C1 H1C . . 109.3 no
C2 C1 H1C . . 109.3 no
N1 C1 H1D . . 109.3 no
C2 C1 H1D . . 109.3 no
H1C C1 H1D . . 107.9 no
N1' C1' C2' . . 111.3(3) no
N1' C1' H1'C . . 109.4 no
C2' C1' H1'C . . 109.4 no
N1' C1' H1'D . . 109.4 no
C2' C1' H1'D . . 109.4 no
H1'C C1' H1'D . . 108.0 no
C1 C2 C1 . 3_655 113.6(5) no
C1 C2 H2A . . 108.9 no
C1 C2 H2A 3_655 . 108.9 no
C1 C2 H2B . . 108.9 no
C1 C2 H2B 3_655 . 108.9 no
H2A C2 H2B . . 107.7 no
C1' C2' C1' . 3 114.4(5) no
C1' C2' H2'A . . 108.7 no
C1' C2' H2'A 3 . 108.7 no
C1' C2' H2'B . . 108.7 no
C1' C2' H2'B 3 . 108.7 no
H2'A C2' H2'B . . 107.6 no
O2 C3 O1 . . 125.1(3) ?
O2 C3 C4 . . 116.3(3) ?
O1 C3 C4 . . 118.6(3) ?
O2' C3' O1' . . 126.4(3) ?
O2' C3' C4' . . 115.9(3) ?
O1' C3' C4' . . 117.7(3) ?
C4' C4 C3 . . 123.2(3) no
C4' C4 H4 . . 118.4 no
C3 C4 H4 . . 118.4 no
C4 C4' C3' . . 123.3(3) no
C4 C4' H4' . . 118.4 no
C3' C4' H4' . . 118.4 no
H4A O4 H4B . . 101.0 no

loop_
_geom_bond_atom_site_label_1
_geom_bond_atom_site_label_2
_geom_bond_site_symmetry_2
_geom_bond_distance
_geom_bond_publ_flag
Cu1 N1 3_655 2.019(3) no
Cu1 N1 . 2.019(3) yes
Cu1 O1 . 2.024(2) yes
Cu1 O1 3_655 2.024(2) no
Cu1 O3 . 2.180(3) yes
Cu2 N1' 3 2.010(3) no
Cu2 N1' . 2.010(3) yes
Cu2 O1' . 2.015(3) yes
Cu2 O1' 3 2.015(3) no
Cu2 O3' . 2.270(3) yes
O1 C3 . 1.259(4) ?
O1' C3' . 1.262(4) no
O2 C3 . 1.249(5) ?
O2' C3' . 1.247(4) ?
O3 H3 . 0.85 no
O3' H3' . 0.85 no
N1 C1 . 1.479(5) ?
N1 H1A . 0.90 no
N1 H1B . 0.90 no
N1' C1' . 1.475(5) ?
N1' H1'A . 0.90 no
N1' H1'B . 0.90 no
C1 C2 . 1.502(6) ?
C1 H1C . 0.97 no
C1 H1D . 0.97 no
C1' C2' . 1.513(5) ?
C1' H1'C . 0.97 no
C1' H1'D . 0.97 no
C2 C1 3_655 1.502(6) no
C2 H2A . 0.97 no
C2 H2B . 0.97 no
C2' C1' 3 1.513(5) no
C2' H2'A . 0.97 no
C2' H2'B . 0.97 no
C3 C4 . 1.502(4) ?
C3' C4' . 1.507(4) ?
C4 C4' . 1.331(4) ?
C4 H4 . 0.93 no
C4' H4' . 0.93 no
O4 H4A . 0.86 no
O4 H4B . 0.86 no

loop_
_geom_hbond_atom_site_label_D
_geom_hbond_atom_site_label_H
_geom_hbond_atom_site_label_A
_geom_hbond_site_symmetry_A
_geom_hbond_distance_DH
_geom_hbond_distance_HA
_geom_hbond_distance_DA
_geom_hbond_angle_DHA
O4 H4A O2' . 0.87 2.17 2.887(5) 140
O3 H3 O2 2_664 0.85 1.88 2.713(3) 166
O3' H3' O2' 2 0.85 1.91 2.708(3) 156
N1 H1A O1 4_565 0.90 2.20 3.083(4) 167
N1' H1'A O4 4 0.90 2.25 3.071(5) 151
N1' H1'B O1' 4_554 0.90 2.26 3.135(3) 164
O4 H4B O2 1_554 0.86 1.99 2.785(4) 153

loop_
_geom_torsion_atom_site_label_1
_geom_torsion_atom_site_label_2
_geom_torsion_atom_site_label_3
_geom_torsion_atom_site_label_4
_geom_torsion_site_symmetry_1
_geom_torsion_site_symmetry_4
_geom_torsion
_geom_torsion_publ_flag
N1 Cu1 O1 C3 . . -55.8(3) no
O1 Cu1 O1 C3 3_655 . 117.8(2) no
O3 Cu1 O1 C3 . . -153.5(3) no
N1' Cu2 O1' C3' . . 63.3(3) no
O1' Cu2 O1' C3' 3 . -112.3(3) no
O3' Cu2 O1' C3' . . 159.0(3) no
N1 Cu1 N1 C1 3_655 . 42.8(3) no
O1 Cu1 N1 C1 . . -143.6(3) no
O3 Cu1 N1 C1 . . -55.1(3) no
N1' Cu2 N1' C1' 3 . -46.1(3) no
O1' Cu2 N1' C1' . . 138.2(2) no
O3' Cu2 N1' C1' . . 49.5(3) no
Cu1 N1 C1 C2 . . -59.6(4) no
Cu2 N1' C1' C2' . . 60.7(4) no
N1 C1 C2 C1 . 3_655 67.9(6) no
N1' C1' C2' C1' . 3 -66.0(6) no
Cu1 O1 C3 O2 . . -9.0(5) no
Cu1 O1 C3 C4 . . 169.0(2) no
Cu2 O1' C3' O2' . . 9.9(5) no
Cu2 O1' C3' C4' . . -169.8(2) no
O2 C3 C4 C4' . . 137.3(3) no
O1 C3 C4 C4' . . -40.9(4) no
C3 C4 C4' C3' . . 178.8(3) no
O2' C3' C4' C4 . . -142.2(3) no
O1' C3' C4' C4 . . 37.5(5) no
